data_4003950
loop_
_publ_author_name
'Schmitz, Fabian'
'Horn, Jonas'
'Dengo, Nicola'
'Sedykh, Alexander E.'
'Becker, Jonathan'
'Maiworm, Elena'
'B\'elteky, P\'eter'
'Kukovecz, \'Akos'
'Gross, Silvia'
'Lamberti, Francesco'
'M\"uller-Buschbaum, Klaus'
'Schlettwein, Derck'
'Meggiolaro, Daniele'
'Righetto, Marcello'
'Gatti, Teresa'

_publ_section_title
;
 Large Cation Engineering in Two-Dimensional Silver--Bismuth Bromide
 Double Perovskites
;
_journal_name_full 'Chemistry of Materials'
_journal_paper_doi 10.1021/acs.chemmater.1c01182
_journal_year 2021
_chemical_formula_sum 'C32 H48 Ag Bi Br8 N4'
_chemical_formula_weight 1444.87
_space_group_crystal_system triclinic
_space_group_IT_number 2
_space_group_name_Hall '-P 1'
_space_group_name_H-M_alt 'P -1'
_atom_sites_solution_hydrogens geom
_atom_sites_solution_primary dual
_atom_sites_solution_secondary difmap
_audit_creation_method SHELXL-2018/3
_cell_angle_alpha 106.6140(16)
_cell_angle_beta 99.6956(16)
_cell_angle_gamma 90.0802(16)
_cell_formula_units_Z 2
_cell_length_a 11.4661(5)
_cell_length_b 11.5138(5)
_cell_length_c 17.0237(8)
_cell_measurement_reflns_used 9796
_cell_measurement_temperature 100(2)
_cell_measurement_theta_max 32.24
_cell_measurement_theta_min 2.54
_cell_volume 2119.93(17)
_computing_cell_refinement 'SAINT 8.40A (Bruker-AXS, 2017)'
_computing_data_collection 'APEX3 v2019.1-0 (Bruker-AXS, 2017)'
_computing_data_reduction 'SAINT 8.40A (Bruker-AXS, 2017)'
_computing_molecular_graphics 'Bruker SHELXTL'
_computing_publication_material 'Bruker SHELXTL'
_computing_structure_refinement 'SHELXL-2018/3 (Sheldrick, 2018)'
_computing_structure_solution 'SHELXT-2015 (Sheldrick, 2015)'
_diffrn_ambient_temperature 100(2)
_diffrn_detector_area_resol_mean 10.4167
_diffrn_measured_fraction_theta_full 1.000
_diffrn_measured_fraction_theta_max 1.000
_diffrn_measurement_device_type 'Bruker PHOTON100'
_diffrn_measurement_method '\f and \w scans'
_diffrn_radiation_type MoK\a
_diffrn_radiation_wavelength 0.71073
_diffrn_reflns_av_R_equivalents 0.0639
_diffrn_reflns_av_unetI/netI 0.0385
_diffrn_reflns_Laue_measured_fraction_full 1.000
_diffrn_reflns_Laue_measured_fraction_max 1.000
_diffrn_reflns_limit_h_max 15
_diffrn_reflns_limit_h_min -15
_diffrn_reflns_limit_k_max 15
_diffrn_reflns_limit_k_min -15
_diffrn_reflns_limit_l_max 22
_diffrn_reflns_limit_l_min -22
_diffrn_reflns_number 86176
_diffrn_reflns_point_group_measured_fraction_full 1.000
_diffrn_reflns_point_group_measured_fraction_max 1.000
_diffrn_reflns_theta_full 25.242
_diffrn_reflns_theta_max 28.281
_diffrn_reflns_theta_min 1.804
_diffrn_source 'I\mS micro-focus sealed tube, multilayer optics'
_exptl_absorpt_coefficient_mu 12.174
_exptl_absorpt_correction_T_max 0.7464
_exptl_absorpt_correction_T_min 0.4582
_exptl_absorpt_correction_type multi-scan
_exptl_absorpt_process_details 'SADABS 2016/2(Sheldrick, 2016)'
_exptl_crystal_colour yellow
_exptl_crystal_density_diffrn 2.264
_exptl_crystal_density_method 'not measured'
_exptl_crystal_description plate
_exptl_crystal_F_000 1356
_exptl_crystal_size_max 0.136
_exptl_crystal_size_mid 0.135
_exptl_crystal_size_min 0.044
_refine_diff_density_max 2.321
_refine_diff_density_min -3.255
_refine_diff_density_rms 0.238
_refine_ls_extinction_method none
_refine_ls_goodness_of_fit_ref 1.122
_refine_ls_hydrogen_treatment constr
_refine_ls_matrix_type full
_refine_ls_number_parameters 560
_refine_ls_number_reflns 10539
_refine_ls_number_restraints 1412
_refine_ls_restrained_S_all 1.068
_refine_ls_R_factor_all 0.0745
_refine_ls_R_factor_gt 0.0548
_refine_ls_shift/su_max 0.001
_refine_ls_shift/su_mean 0.000
_refine_ls_structure_factor_coef Fsqd
_refine_ls_weighting_details 'w=1/[\s^2^(Fo^2^)+51.3056P] where P=(Fo^2^+2Fc^2^)/3'
_refine_ls_weighting_scheme calc
_refine_ls_wR_factor_gt 0.1013
_refine_ls_wR_factor_ref 0.1080
_reflns_Friedel_coverage 0.000
_reflns_number_gt 8414
_reflns_number_total 10539
_reflns_threshold_expression 'I > 2\s(I)'
_cod_data_source_file cm1c01182_si_002.cif
_cod_data_source_block D20056
_cod_database_code 4003950
_shelx_shelxl_version_number 2018/3
_shelx_space_group_comment
; 
The symmetry employed for this shelxl refinement is uniquely defined 
by the following loop, which should always be used as a source of 
symmetry information in preference to the above space-group names. 
They are only intended as comments. 
;
_shelx_estimated_absorpt_t_min 0.288
_shelx_estimated_absorpt_t_max 0.616

loop_
_space_group_symop_operation_xyz
'x, y, z'
'-x, -y, -z'

loop_
_atom_site_label
_atom_site_type_symbol
_atom_site_fract_x
_atom_site_fract_y
_atom_site_fract_z
_atom_site_U_iso_or_equiv
_atom_site_adp_type
_atom_site_occupancy
_atom_site_site_symmetry_order
_atom_site_calc_flag
_atom_site_refinement_flags_posn
_atom_site_refinement_flags_adp
_atom_site_refinement_flags_occupancy
_atom_site_disorder_assembly
_atom_site_disorder_group
Bi1 Bi 0.24667(3) 0.75269(3) 0.50679(2) 0.01463(8) Uani 1 1 d D . . . .
Ag1 Ag 0.74222(5) 0.74764(6) 0.49378(4) 0.01191(12) Uani 1 1 d . . . . .
Br1 Br 0.29752(8) 0.50583(8) 0.50072(6) 0.01460(17) Uani 0.9125(9) 1 d D U P A 1
Br2 Br 0.00160(7) 0.70163(8) 0.50289(5) 0.01412(17) Uani 0.9125(9) 1 d D U P A 1
Br3 Br 0.20015(8) 0.99413(8) 0.50023(5) 0.01426(17) Uani 0.9125(9) 1 d D U P A 1
Br4 Br 0.49017(7) 0.79910(8) 0.49934(5) 0.01370(17) Uani 0.9125(9) 1 d D U P A 1
Br1A Br 0.1994(8) 0.5133(7) 0.4998(6) 0.01460(17) Uani 0.0875(9) 1 d D U P A 2
Br2A Br 0.0080(7) 0.7995(8) 0.4976(6) 0.01412(17) Uani 0.0875(9) 1 d D U P A 2
Br3A Br 0.2951(8) 0.9855(7) 0.4984(6) 0.01426(17) Uani 0.0875(9) 1 d D U P A 2
Br4A Br 0.4829(7) 0.7001(8) 0.5003(6) 0.01370(17) Uani 0.0875(9) 1 d D U P A 2
Br5 Br 0.19252(7) 0.68193(7) 0.32229(5) 0.01514(16) Uani 1 1 d . . . . .
Br6 Br 0.30017(7) 0.82003(8) 0.67987(5) 0.01816(17) Uani 1 1 d . . . . .
Br7 Br 0.71056(7) 0.68115(7) 0.32771(5) 0.01589(17) Uani 1 1 d . . . . .
Br8 Br 0.77923(7) 0.81371(7) 0.66329(5) 0.01692(17) Uani 1 1 d . . . . .
N1 N 0.5327(7) 0.6369(7) 0.6443(5) 0.0200(15) Uani 1 1 d . U . . .
H1A H 0.477016 0.685724 0.666621 0.030 Uiso 1 1 calc R U . . .
H1B H 0.509141 0.607435 0.588216 0.030 Uiso 1 1 calc R U . . .
H1C H 0.602905 0.680515 0.655536 0.030 Uiso 1 1 calc R U . . .
C1 C 0.5478(8) 0.5328(8) 0.6818(6) 0.0214(17) Uani 1 1 d . U . . .
H1AA H 0.593199 0.469874 0.648687 0.026 Uiso 1 1 calc R U . . .
H1AB H 0.469029 0.495876 0.680109 0.026 Uiso 1 1 calc R U . . .
C2 C 0.6124(8) 0.5764(8) 0.7711(6) 0.0226(17) Uani 1 1 d . U . . .
H2A H 0.628343 0.505365 0.792313 0.027 Uiso 1 1 calc R U . . .
H2AB H 0.689646 0.616033 0.772372 0.027 Uiso 1 1 calc R U . . .
C3 C 0.5441(8) 0.6643(9) 0.8277(6) 0.0224(17) Uani 1 1 d . U . . .
C4 C 0.5684(9) 0.7892(9) 0.8498(5) 0.0240(18) Uani 1 1 d . U . . .
H4 H 0.631914 0.820074 0.831007 0.029 Uiso 1 1 calc R U . . .
C5 C 0.5010(10) 0.8685(10) 0.8988(6) 0.032(2) Uani 1 1 d . U . . .
H5 H 0.517500 0.953499 0.912001 0.038 Uiso 1 1 calc R U . . .
C6 C 0.4112(9) 0.8268(11) 0.9285(6) 0.033(2) Uani 1 1 d . U . . .
H6 H 0.367327 0.882313 0.963574 0.040 Uiso 1 1 calc R U . . .
C7 C 0.3838(9) 0.7016(11) 0.9072(6) 0.033(2) Uani 1 1 d . U . . .
H7 H 0.320048 0.672395 0.926723 0.039 Uiso 1 1 calc R U . . .
C8 C 0.4497(8) 0.6206(10) 0.8577(6) 0.0257(19) Uani 1 1 d . U . . .
H8 H 0.431692 0.535834 0.843786 0.031 Uiso 1 1 calc R U . . .
N11 N -0.0510(7) 0.5660(8) 0.6458(6) 0.0149(16) Uani 0.869(3) 1 d D U P B 1
H11A H -0.079537 0.492387 0.646159 0.022 Uiso 0.869(3) 1 calc R U P B 1
H11B H -0.060867 0.569853 0.592470 0.022 Uiso 0.869(3) 1 calc R U P B 1
H11C H -0.091078 0.625658 0.676210 0.022 Uiso 0.869(3) 1 calc R U P B 1
C11 C 0.0752(9) 0.5823(10) 0.6822(6) 0.0200(17) Uani 0.869(3) 1 d D U P B 1
H11D H 0.105213 0.663144 0.682611 0.024 Uiso 0.869(3) 1 calc R U P B 1
H11E H 0.118869 0.520351 0.646794 0.024 Uiso 0.869(3) 1 calc R U P B 1
C12 C 0.0999(11) 0.5720(11) 0.7698(6) 0.0210(17) Uani 0.869(3) 1 d D U P B 1
H12A H 0.076700 0.488717 0.768828 0.025 Uiso 0.869(3) 1 calc R U P B 1
H12B H 0.186060 0.585952 0.791454 0.025 Uiso 0.869(3) 1 calc R U P B 1
C13 C 0.0345(10) 0.6612(11) 0.8275(6) 0.0201(18) Uani 0.869(3) 1 d D U P B 1
C14 C 0.0605(11) 0.7862(11) 0.8488(7) 0.022(2) Uani 0.869(3) 1 d D U P B 1
H14 H 0.122191 0.815593 0.827477 0.027 Uiso 0.869(3) 1 calc R U P B 1
C15 C -0.0020(12) 0.8675(11) 0.9002(7) 0.026(2) Uani 0.869(3) 1 d D U P B 1
H15 H 0.016414 0.952070 0.913144 0.032 Uiso 0.869(3) 1 calc R U P B 1
C16 C -0.0911(11) 0.8273(12) 0.9331(8) 0.028(2) Uani 0.869(3) 1 d D U P B 1
H16 H -0.132850 0.884154 0.969004 0.033 Uiso 0.869(3) 1 calc R U P B 1
C17 C -0.1196(11) 0.7035(13) 0.9135(8) 0.027(2) Uani 0.869(3) 1 d D U P B 1
H17 H -0.181511 0.675662 0.935413 0.032 Uiso 0.869(3) 1 calc R U P B 1
C18 C -0.0568(11) 0.6203(12) 0.8614(8) 0.024(2) Uani 0.869(3) 1 d D U P B 1
H18 H -0.075389 0.535783 0.848584 0.029 Uiso 0.869(3) 1 calc R U P B 1
N11A N -0.014(13) 0.590(13) 0.666(8) 0.0149(16) Uani 0.049(3) 1 d D U P C 2
H11F H 0.021118 0.665688 0.678559 0.022 Uiso 0.049(3) 1 calc R U P C 2
H11G H -0.078004 0.593852 0.691409 0.022 Uiso 0.049(3) 1 calc R U P C 2
H11H H -0.037276 0.560467 0.609829 0.022 Uiso 0.049(3) 1 calc R U P C 2
C11A C 0.071(11) 0.510(11) 0.695(7) 0.0200(17) Uani 0.049(3) 1 d D U P C 2
H11I H 0.129628 0.489149 0.657360 0.024 Uiso 0.049(3) 1 calc R U P C 2
H11J H 0.028294 0.433884 0.692543 0.024 Uiso 0.049(3) 1 calc R U P C 2
C12A C 0.134(9) 0.569(15) 0.783(6) 0.0210(17) Uani 0.049(3) 1 d D U P C 2
H12C H 0.164816 0.504716 0.808051 0.025 Uiso 0.049(3) 1 calc R U P C 2
H12D H 0.202642 0.620192 0.781610 0.025 Uiso 0.049(3) 1 calc R U P C 2
C13A C 0.053(8) 0.645(11) 0.835(5) 0.022(4) Uani 0.049(3) 1 d D U P C 2
C14A C 0.068(13) 0.771(11) 0.864(9) 0.023(4) Uani 0.049(3) 1 d D U P C 2
H14A H 0.130359 0.811318 0.849835 0.028 Uiso 0.049(3) 1 calc R U P C 2
C15A C -0.007(15) 0.839(10) 0.912(10) 0.025(5) Uani 0.049(3) 1 d D U P C 2
H15A H 0.004687 0.924472 0.931744 0.030 Uiso 0.049(3) 1 calc R U P C 2
C16A C -0.100(13) 0.783(13) 0.933(9) 0.025(5) Uani 0.049(3) 1 d D U P C 2
H16A H -0.151942 0.830873 0.965407 0.031 Uiso 0.049(3) 1 calc R U P C 2
C17A C -0.116(13) 0.657(14) 0.906(10) 0.025(4) Uani 0.049(3) 1 d D U P C 2
H17A H -0.178700 0.618605 0.921405 0.030 Uiso 0.049(3) 1 calc R U P C 2
C18A C -0.041(12) 0.588(10) 0.857(10) 0.024(4) Uani 0.049(3) 1 d D U P C 2
H18A H -0.053296 0.502066 0.837772 0.029 Uiso 0.049(3) 1 calc R U P C 2
N11B N 0.107(7) 0.533(7) 0.634(4) 0.0149(16) Uani 0.082(3) 1 d D U P D 3
H11K H 0.104774 0.461990 0.646456 0.022 Uiso 0.082(3) 1 calc R U P D 3
H11L H 0.176423 0.542244 0.616148 0.022 Uiso 0.082(3) 1 calc R U P D 3
H11M H 0.045193 0.533537 0.592604 0.022 Uiso 0.082(3) 1 calc R U P D 3
C11B C 0.099(9) 0.634(6) 0.708(5) 0.0200(17) Uani 0.082(3) 1 d D U P D 3
H11N H 0.025672 0.675834 0.696870 0.024 Uiso 0.082(3) 1 calc R U P D 3
H11O H 0.167123 0.692624 0.718014 0.024 Uiso 0.082(3) 1 calc R U P D 3
C12B C 0.099(11) 0.592(9) 0.784(4) 0.0210(17) Uani 0.082(3) 1 d D U P D 3
H12E H 0.067282 0.507270 0.766936 0.025 Uiso 0.082(3) 1 calc R U P D 3
H12F H 0.181767 0.595163 0.813680 0.025 Uiso 0.082(3) 1 calc R U P D 3
C13B C 0.026(7) 0.671(7) 0.842(3) 0.022(3) Uani 0.082(3) 1 d D U P D 3
C14B C 0.033(8) 0.797(8) 0.861(6) 0.023(4) Uani 0.082(3) 1 d D U P D 3
H14B H 0.086076 0.836137 0.838210 0.028 Uiso 0.082(3) 1 calc R U P D 3
C15B C -0.037(9) 0.866(8) 0.913(6) 0.024(4) Uani 0.082(3) 1 d D U P D 3
H15B H -0.033357 0.951749 0.924387 0.029 Uiso 0.082(3) 1 calc R U P D 3
C16B C -0.112(9) 0.813(10) 0.950(6) 0.026(4) Uani 0.082(3) 1 d D U P D 3
H16B H -0.158506 0.861815 0.986605 0.031 Uiso 0.082(3) 1 calc R U P D 3
C17B C -0.121(10) 0.687(10) 0.932(7) 0.026(4) Uani 0.082(3) 1 d D U P D 3
H17B H -0.173278 0.649673 0.956969 0.031 Uiso 0.082(3) 1 calc R U P D 3
C18B C -0.052(10) 0.616(8) 0.879(6) 0.024(4) Uani 0.082(3) 1 d D U P D 3
H18B H -0.057233 0.530196 0.866870 0.029 Uiso 0.082(3) 1 calc R U P D 3
N21 N 0.3757(6) 0.9376(7) 0.3548(5) 0.0215(16) Uani 1 1 d . U . . .
H21A H 0.348904 1.011127 0.352564 0.032 Uiso 1 1 calc R U . . .
H21B H 0.390773 0.936162 0.408732 0.032 Uiso 1 1 calc R U . . .
H21C H 0.319658 0.878250 0.324908 0.032 Uiso 1 1 calc R U . . .
C21 C 0.4867(8) 0.9166(9) 0.3191(6) 0.0222(18) Uani 1 1 d . U . . .
H21D H 0.513640 0.834894 0.319013 0.027 Uiso 1 1 calc R U . . .
H21E H 0.549589 0.977173 0.354322 0.027 Uiso 1 1 calc R U . . .
C22 C 0.4674(8) 0.9262(9) 0.2313(6) 0.0225(18) Uani 1 1 d . U . . .
H22A H 0.446915 1.010213 0.232688 0.027 Uiso 1 1 calc R U . . .
H22B H 0.542563 0.910991 0.209679 0.027 Uiso 1 1 calc R U . . .
C23 C 0.3726(8) 0.8407(8) 0.1728(5) 0.0180(16) Uani 1 1 d . U . . .
C24 C 0.3891(9) 0.7137(8) 0.1478(6) 0.0227(18) Uani 1 1 d . U . . .
H24 H 0.462451 0.684106 0.167071 0.027 Uiso 1 1 calc R U . . .
C25 C 0.3009(10) 0.6334(10) 0.0965(6) 0.031(2) Uani 1 1 d . U . . .
H25 H 0.313555 0.548918 0.080904 0.037 Uiso 1 1 calc R U . . .
C26 C 0.1924(9) 0.6747(10) 0.0669(6) 0.032(2) Uani 1 1 d . U . . .
H26 H 0.131027 0.618848 0.031805 0.039 Uiso 1 1 calc R U . . .
C27 C 0.1757(9) 0.7977(11) 0.0892(6) 0.032(2) Uani 1 1 d . U . . .
H27 H 0.102532 0.826319 0.068692 0.038 Uiso 1 1 calc R U . . .
C28 C 0.2649(9) 0.8811(10) 0.1418(6) 0.029(2) Uani 1 1 d . U . . .
H28 H 0.251860 0.965504 0.156323 0.035 Uiso 1 1 calc R U . . .
N31 N 0.9511(6) 0.8572(7) 0.3540(5) 0.0188(15) Uani 1 1 d . U . . .
H31A H 0.888683 0.805042 0.324778 0.028 Uiso 1 1 calc R U . . .
H31B H 0.943174 0.884336 0.408462 0.028 Uiso 1 1 calc R U . . .
H31C H 1.019697 0.818039 0.349885 0.028 Uiso 1 1 calc R U . . .
C31 C 0.9539(8) 0.9618(8) 0.3196(6) 0.0214(18) Uani 1 1 d . U . . .
H31D H 1.018511 1.021153 0.353776 0.026 Uiso 1 1 calc R U . . .
H31E H 0.878147 1.002567 0.322256 0.026 Uiso 1 1 calc R U . . .
C32 C 0.9735(8) 0.9209(8) 0.2298(5) 0.0211(17) Uani 1 1 d . U . . .
H32A H 0.980907 0.993426 0.210364 0.025 Uiso 1 1 calc R U . . .
H32B H 1.049070 0.879732 0.227620 0.025 Uiso 1 1 calc R U . . .
C33 C 0.8758(8) 0.8366(8) 0.1715(5) 0.0187(16) Uani 1 1 d . U . . .
C34 C 0.7705(9) 0.8812(10) 0.1392(6) 0.028(2) Uani 1 1 d . U . . .
H34 H 0.762332 0.966264 0.151149 0.034 Uiso 1 1 calc R U . . .
C35 C 0.6777(9) 0.8014(11) 0.0898(6) 0.032(2) Uani 1 1 d . U . . .
H35 H 0.606114 0.832771 0.069370 0.038 Uiso 1 1 calc R U . . .
C36 C 0.6881(10) 0.6781(11) 0.0702(6) 0.033(2) Uani 1 1 d . U . . .
H36 H 0.624375 0.624471 0.036094 0.040 Uiso 1 1 calc R U . . .
C37 C 0.7937(10) 0.6319(10) 0.1009(6) 0.032(2) Uani 1 1 d . U . . .
H37 H 0.801562 0.546663 0.088148 0.038 Uiso 1 1 calc R U . . .
C38 C 0.8855(9) 0.7101(9) 0.1493(6) 0.0244(18) Uani 1 1 d . U . . .
H38 H 0.957551 0.677998 0.168353 0.029 Uiso 1 1 calc R U . . .

loop_
_atom_site_aniso_label
_atom_site_aniso_U_11
_atom_site_aniso_U_22
_atom_site_aniso_U_33
_atom_site_aniso_U_23
_atom_site_aniso_U_13
_atom_site_aniso_U_12
Bi1 0.01079(14) 0.01122(14) 0.02298(17) 0.00666(12) 0.00304(11) 0.00114(10)
Ag1 0.0087(3) 0.0085(3) 0.0209(3) 0.0063(2) 0.0059(2) 0.0014(2)
Br1 0.0118(4) 0.0118(4) 0.0205(4) 0.0058(3) 0.0017(3) 0.0008(3)
Br2 0.0116(4) 0.0154(4) 0.0184(4) 0.0085(3) 0.0044(3) 0.0012(3)
Br3 0.0133(4) 0.0124(4) 0.0183(4) 0.0049(3) 0.0056(3) 0.0031(3)
Br4 0.0097(4) 0.0148(4) 0.0178(4) 0.0073(3) 0.0012(3) 0.0008(3)
Br1A 0.0118(4) 0.0118(4) 0.0205(4) 0.0058(3) 0.0017(3) 0.0008(3)
Br2A 0.0116(4) 0.0154(4) 0.0184(4) 0.0085(3) 0.0044(3) 0.0012(3)
Br3A 0.0133(4) 0.0124(4) 0.0183(4) 0.0049(3) 0.0056(3) 0.0031(3)
Br4A 0.0097(4) 0.0148(4) 0.0178(4) 0.0073(3) 0.0012(3) 0.0008(3)
Br5 0.0161(4) 0.0113(4) 0.0165(4) 0.0034(3) 0.0001(3) 0.0000(3)
Br6 0.0171(4) 0.0160(4) 0.0219(4) 0.0062(3) 0.0037(3) 0.0028(3)
Br7 0.0134(4) 0.0133(4) 0.0188(4) 0.0037(3) -0.0012(3) -0.0014(3)
Br8 0.0132(4) 0.0127(4) 0.0253(4) 0.0074(3) 0.0014(3) 0.0013(3)
N1 0.019(4) 0.019(4) 0.025(4) 0.010(3) 0.005(3) 0.001(3)
C1 0.024(4) 0.016(4) 0.024(4) 0.006(3) 0.004(3) 0.004(3)
C2 0.022(4) 0.019(4) 0.026(4) 0.007(3) -0.001(3) 0.000(3)
C3 0.023(4) 0.025(4) 0.021(4) 0.010(3) 0.005(3) 0.002(3)
C4 0.028(5) 0.026(4) 0.016(4) 0.007(3) -0.003(3) 0.002(3)
C5 0.036(5) 0.028(5) 0.026(5) 0.003(4) -0.003(4) 0.002(4)
C6 0.030(5) 0.050(5) 0.012(4) -0.001(4) -0.004(3) 0.004(4)
C7 0.022(5) 0.053(5) 0.021(5) 0.008(4) 0.003(3) -0.003(4)
C8 0.021(4) 0.034(5) 0.022(4) 0.009(4) 0.000(3) -0.006(3)
N11 0.008(4) 0.016(4) 0.020(4) 0.005(3) -0.002(3) 0.000(3)
C11 0.012(3) 0.020(4) 0.022(3) 0.000(3) -0.006(3) 0.000(3)
C12 0.011(3) 0.026(4) 0.019(3) 0.002(3) -0.010(3) 0.001(3)
C13 0.020(4) 0.025(4) 0.015(4) 0.009(3) -0.003(3) 0.000(3)
C14 0.022(5) 0.027(4) 0.020(5) 0.011(4) 0.001(4) -0.001(4)
C15 0.032(5) 0.027(5) 0.020(5) 0.008(4) 0.001(4) 0.002(4)
C16 0.027(5) 0.036(5) 0.019(5) 0.007(4) 0.002(4) 0.002(4)
C17 0.024(4) 0.039(5) 0.018(5) 0.011(4) 0.002(4) -0.002(4)
C18 0.019(4) 0.032(5) 0.020(5) 0.010(4) -0.002(4) -0.004(4)
N11A 0.008(4) 0.016(4) 0.020(4) 0.005(3) -0.002(3) 0.000(3)
C11A 0.012(3) 0.020(4) 0.022(3) 0.000(3) -0.006(3) 0.000(3)
C12A 0.011(3) 0.026(4) 0.019(3) 0.002(3) -0.010(3) 0.001(3)
C13A 0.018(6) 0.027(6) 0.018(6) 0.007(6) -0.005(5) 0.001(5)
C14A 0.023(7) 0.028(6) 0.018(8) 0.008(7) -0.001(7) 0.001(6)
C15A 0.025(7) 0.029(7) 0.019(8) 0.008(7) 0.001(7) 0.001(6)
C16A 0.025(7) 0.032(7) 0.019(8) 0.009(7) 0.000(7) 0.001(7)
C17A 0.023(7) 0.032(7) 0.019(8) 0.009(7) -0.001(6) 0.000(7)
C18A 0.021(7) 0.031(7) 0.018(8) 0.008(7) -0.003(6) -0.001(6)
N11B 0.008(4) 0.016(4) 0.020(4) 0.005(3) -0.002(3) 0.000(3)
C11B 0.012(3) 0.020(4) 0.022(3) 0.000(3) -0.006(3) 0.000(3)
C12B 0.011(3) 0.026(4) 0.019(3) 0.002(3) -0.010(3) 0.001(3)
C13B 0.018(6) 0.028(6) 0.019(6) 0.007(5) -0.004(5) 0.001(5)
C14B 0.023(7) 0.028(6) 0.018(7) 0.008(6) -0.001(6) 0.002(6)
C15B 0.024(8) 0.029(7) 0.019(8) 0.008(7) 0.000(7) 0.002(7)
C16B 0.025(8) 0.033(7) 0.019(8) 0.009(7) 0.000(7) 0.000(7)
C17B 0.024(7) 0.033(7) 0.019(8) 0.009(7) -0.001(6) 0.000(7)
C18B 0.021(7) 0.031(7) 0.019(7) 0.009(6) -0.003(6) -0.001(6)
N21 0.016(3) 0.024(4) 0.025(4) 0.009(3) 0.003(3) 0.006(3)
C21 0.017(4) 0.028(5) 0.024(4) 0.009(4) 0.004(3) 0.004(3)
C22 0.024(4) 0.022(4) 0.021(4) 0.006(3) 0.002(3) -0.002(3)
C23 0.023(4) 0.017(4) 0.015(4) 0.005(3) 0.006(3) 0.001(3)
C24 0.029(4) 0.020(4) 0.020(4) 0.009(3) 0.002(3) 0.005(3)
C25 0.038(5) 0.028(5) 0.026(5) 0.006(4) 0.005(4) -0.005(4)
C26 0.032(5) 0.045(5) 0.016(4) 0.005(4) 0.000(4) -0.008(4)
C27 0.023(4) 0.051(5) 0.023(5) 0.014(4) 0.001(3) 0.004(4)
C28 0.025(4) 0.029(5) 0.035(5) 0.011(4) 0.005(3) 0.007(3)
N31 0.015(3) 0.019(4) 0.026(4) 0.010(3) 0.006(3) 0.005(3)
C31 0.024(4) 0.019(4) 0.022(4) 0.007(3) 0.004(3) 0.009(3)
C32 0.024(4) 0.023(4) 0.019(4) 0.011(3) 0.002(3) 0.001(3)
C33 0.018(4) 0.022(4) 0.018(4) 0.009(3) 0.003(3) 0.004(3)
C34 0.023(4) 0.037(5) 0.028(5) 0.015(4) 0.004(3) 0.009(3)
C35 0.023(4) 0.051(5) 0.021(5) 0.010(4) 0.004(3) 0.010(4)
C36 0.032(5) 0.048(5) 0.014(4) 0.003(4) 0.001(4) -0.004(4)
C37 0.039(5) 0.027(5) 0.027(5) 0.005(4) 0.004(4) -0.002(4)
C38 0.030(5) 0.026(4) 0.019(4) 0.009(3) 0.005(3) 0.004(3)

loop_
_atom_type_symbol
_atom_type_description
_atom_type_scat_dispersion_real
_atom_type_scat_dispersion_imag
_atom_type_scat_source
C C 0.0033 0.0016 'International Tables Vol C Tables 4.2.6.8 and 6.1.1.4'
H H 0.0000 0.0000 'International Tables Vol C Tables 4.2.6.8 and 6.1.1.4'
N N 0.0061 0.0033 'International Tables Vol C Tables 4.2.6.8 and 6.1.1.4'
Br Br -0.2901 2.4595 'International Tables Vol C Tables 4.2.6.8 and 6.1.1.4'
Ag Ag -0.8971 1.1015 'International Tables Vol C Tables 4.2.6.8 and 6.1.1.4'
Bi Bi -4.1077 10.2566 'International Tables Vol C Tables 4.2.6.8 and 6.1.1.4'

loop_
_geom_angle_atom_site_label_1
_geom_angle_atom_site_label_2
_geom_angle_atom_site_label_3
_geom_angle
_geom_angle_site_symmetry_1
_geom_angle_site_symmetry_3
_geom_angle_publ_flag
Br1A Bi1 Br2A 91.2(3) . . ?
Br1A Bi1 Br6 91.39(19) . . ?
Br2A Bi1 Br6 95.66(19) . . ?
Br1A Bi1 Br3A 174.8(3) . . ?
Br2A Bi1 Br3A 89.7(3) . . ?
Br6 Bi1 Br3A 93.65(19) . . ?
Br1A Bi1 Br4A 88.8(3) . . ?
Br2A Bi1 Br4A 174.8(3) . . ?
Br6 Bi1 Br4A 89.50(19) . . ?
Br3A Bi1 Br4A 89.8(3) . . ?
Br6 Bi1 Br2 93.32(3) . . ?
Br6 Bi1 Br3 93.92(3) . . ?
Br2 Bi1 Br3 91.00(3) . . ?
Br6 Bi1 Br4 90.32(3) . . ?
Br2 Bi1 Br4 176.35(3) . . ?
Br3 Bi1 Br4 88.89(3) . . ?
Br6 Bi1 Br1 90.07(3) . . ?
Br2 Bi1 Br1 90.59(3) . . ?
Br3 Bi1 Br1 175.62(3) . . ?
Br4 Bi1 Br1 89.26(3) . . ?
Br1A Bi1 Br5 88.95(19) . . ?
Br2A Bi1 Br5 84.91(19) . . ?
Br6 Bi1 Br5 179.32(3) . . ?
Br3A Bi1 Br5 85.99(19) . . ?
Br4A Bi1 Br5 89.92(19) . . ?
Br2 Bi1 Br5 87.35(3) . . ?
Br3 Bi1 Br5 85.98(3) . . ?
Br4 Bi1 Br5 89.01(3) . . ?
Br1 Bi1 Br5 90.02(3) . . ?
Br7 Ag1 Br8 178.78(4) . . ?
Br7 Ag1 Br4 93.95(3) . . ?
Br8 Ag1 Br4 87.24(3) . . ?
Br7 Ag1 Br1 93.00(3) . 2_666 ?
Br8 Ag1 Br1 86.75(3) . 2_666 ?
Br4 Ag1 Br1 91.94(3) . 2_666 ?
Br7 Ag1 Br2 90.56(3) . 1_655 ?
Br8 Ag1 Br2 88.25(3) . 1_655 ?
Br4 Ag1 Br2 175.49(3) . 1_655 ?
Br1 Ag1 Br2 87.92(3) 2_666 1_655 ?
Br7 Ag1 Br3 90.39(3) . 2_676 ?
Br8 Ag1 Br3 89.79(3) . 2_676 ?
Br4 Ag1 Br3 91.19(3) . 2_676 ?
Br1 Ag1 Br3 175.21(3) 2_666 2_676 ?
Br2 Ag1 Br3 88.67(3) 1_655 2_676 ?
Br7 Ag1 Br4A 94.56(17) . . ?
Br8 Ag1 Br4A 86.47(17) . . ?
Br7 Ag1 Br3A 91.79(17) . 2_676 ?
Br8 Ag1 Br3A 88.80(17) . 2_676 ?
Br4 Ag1 Br3A 70.42(16) . 2_676 ?
Br1 Ag1 Br3A 162.00(17) 2_666 2_676 ?
Br2 Ag1 Br3A 109.38(17) 1_655 2_676 ?
Br3 Ag1 Br3A 20.77(16) 2_676 2_676 ?
Br4A Ag1 Br3A 92.3(2) . 2_676 ?
Bi1 Br1 Ag1 158.55(4) . 2_666 ?
Bi1 Br2 Ag1 157.45(4) . 1_455 ?
Bi1 Br3 Ag1 156.96(4) . 2_676 ?
Bi1 Br4 Ag1 157.53(4) . . ?
Bi1 Br3A Ag1 158.9(3) . 2_676 ?
Bi1 Br4A Ag1 157.2(3) . . ?
C1 N1 H1A 109.5 . . ?
C1 N1 H1B 109.5 . . ?
H1A N1 H1B 109.5 . . ?
C1 N1 H1C 109.5 . . ?
H1A N1 H1C 109.5 . . ?
H1B N1 H1C 109.5 . . ?
N1 C1 C2 110.6(7) . . ?
N1 C1 H1AA 109.5 . . ?
C2 C1 H1AA 109.5 . . ?
N1 C1 H1AB 109.5 . . ?
C2 C1 H1AB 109.5 . . ?
H1AA C1 H1AB 108.1 . . ?
C3 C2 C1 113.1(8) . . ?
C3 C2 H2A 109.0 . . ?
C1 C2 H2A 109.0 . . ?
C3 C2 H2AB 109.0 . . ?
C1 C2 H2AB 109.0 . . ?
H2A C2 H2AB 107.8 . . ?
C4 C3 C8 118.4(9) . . ?
C4 C3 C2 121.6(8) . . ?
C8 C3 C2 119.9(9) . . ?
C5 C4 C3 120.7(10) . . ?
C5 C4 H4 119.7 . . ?
C3 C4 H4 119.7 . . ?
C6 C5 C4 121.0(10) . . ?
C6 C5 H5 119.5 . . ?
C4 C5 H5 119.5 . . ?
C5 C6 C7 119.9(10) . . ?
C5 C6 H6 120.1 . . ?
C7 C6 H6 120.1 . . ?
C8 C7 C6 120.0(10) . . ?
C8 C7 H7 120.0 . . ?
C6 C7 H7 120.0 . . ?
C7 C8 C3 120.0(10) . . ?
C7 C8 H8 120.0 . . ?
C3 C8 H8 120.0 . . ?
C11 N11 H11A 109.5 . . ?
C11 N11 H11B 109.5 . . ?
H11A N11 H11B 109.5 . . ?
C11 N11 H11C 109.5 . . ?
H11A N11 H11C 109.5 . . ?
H11B N11 H11C 109.5 . . ?
N11 C11 C12 112.9(9) . . ?
N11 C11 H11D 109.0 . . ?
C12 C11 H11D 109.0 . . ?
N11 C11 H11E 109.0 . . ?
C12 C11 H11E 109.0 . . ?
H11D C11 H11E 107.8 . . ?
C13 C12 C11 112.5(8) . . ?
C13 C12 H12A 109.1 . . ?
C11 C12 H12A 109.1 . . ?
C13 C12 H12B 109.1 . . ?
C11 C12 H12B 109.1 . . ?
H12A C12 H12B 107.8 . . ?
C14 C13 C18 118.0(10) . . ?
C14 C13 C12 121.5(9) . . ?
C18 C13 C12 120.4(9) . . ?
C15 C14 C13 121.1(10) . . ?
C15 C14 H14 119.5 . . ?
C13 C14 H14 119.5 . . ?
C14 C15 C16 120.8(11) . . ?
C14 C15 H15 119.6 . . ?
C16 C15 H15 119.6 . . ?
C15 C16 C17 120.0(11) . . ?
C15 C16 H16 120.0 . . ?
C17 C16 H16 120.0 . . ?
C16 C17 C18 119.7(10) . . ?
C16 C17 H17 120.2 . . ?
C18 C17 H17 120.2 . . ?
C17 C18 C13 120.5(10) . . ?
C17 C18 H18 119.8 . . ?
C13 C18 H18 119.8 . . ?
C11A N11A H11F 109.5 . . ?
C11A N11A H11G 109.5 . . ?
H11F N11A H11G 109.5 . . ?
C11A N11A H11H 109.5 . . ?
H11F N11A H11H 109.5 . . ?
H11G N11A H11H 109.5 . . ?
N11A C11A C12A 112(3) . . ?
N11A C11A H11I 109.3 . . ?
C12A C11A H11I 109.3 . . ?
N11A C11A H11J 109.3 . . ?
C12A C11A H11J 109.3 . . ?
H11I C11A H11J 107.9 . . ?
C13A C12A C11A 112(3) . . ?
C13A C12A H12C 109.3 . . ?
C11A C12A H12C 109.3 . . ?
C13A C12A H12D 109.3 . . ?
C11A C12A H12D 109.3 . . ?
H12C C12A H12D 108.0 . . ?
C14A C13A C18A 118(2) . . ?
C14A C13A C12A 122(3) . . ?
C18A C13A C12A 120(3) . . ?
C15A C14A C13A 121(3) . . ?
C15A C14A H14A 119.6 . . ?
C13A C14A H14A 119.6 . . ?
C14A C15A C16A 121(3) . . ?
C14A C15A H15A 119.5 . . ?
C16A C15A H15A 119.5 . . ?
C15A C16A C17A 120(3) . . ?
C15A C16A H16A 120.1 . . ?
C17A C16A H16A 120.1 . . ?
C16A C17A C18A 120(3) . . ?
C16A C17A H17A 120.1 . . ?
C18A C17A H17A 120.1 . . ?
C17A C18A C13A 120(3) . . ?
C17A C18A H18A 119.8 . . ?
C13A C18A H18A 119.8 . . ?
C11B N11B H11K 109.5 . . ?
C11B N11B H11L 109.5 . . ?
H11K N11B H11L 109.5 . . ?
C11B N11B H11M 109.5 . . ?
H11K N11B H11M 109.5 . . ?
H11L N11B H11M 109.5 . . ?
N11B C11B C12B 113(3) . . ?
N11B C11B H11N 109.1 . . ?
C12B C11B H11N 109.1 . . ?
N11B C11B H11O 109.1 . . ?
C12B C11B H11O 109.1 . . ?
H11N C11B H11O 107.8 . . ?
C13B C12B C11B 112(3) . . ?
C13B C12B H12E 109.3 . . ?
C11B C12B H12E 109.3 . . ?
C13B C12B H12F 109.3 . . ?
C11B C12B H12F 109.3 . . ?
H12E C12B H12F 108.0 . . ?
C14B C13B C18B 118(2) . . ?
C14B C13B C12B 122(3) . . ?
C18B C13B C12B 120(3) . . ?
C15B C14B C13B 120(3) . . ?
C15B C14B H14B 119.8 . . ?
C13B C14B H14B 119.8 . . ?
C14B C15B C16B 121(3) . . ?
C14B C15B H15B 119.4 . . ?
C16B C15B H15B 119.4 . . ?
C15B C16B C17B 120(3) . . ?
C15B C16B H16B 120.0 . . ?
C17B C16B H16B 120.0 . . ?
C16B C17B C18B 119(3) . . ?
C16B C17B H17B 120.4 . . ?
C18B C17B H17B 120.4 . . ?
C17B C18B C13B 121(3) . . ?
C17B C18B H18B 119.6 . . ?
C13B C18B H18B 119.6 . . ?
C21 N21 H21A 109.5 . . ?
C21 N21 H21B 109.5 . . ?
H21A N21 H21B 109.5 . . ?
C21 N21 H21C 109.5 . . ?
H21A N21 H21C 109.5 . . ?
H21B N21 H21C 109.5 . . ?
N21 C21 C22 111.2(7) . . ?
N21 C21 H21D 109.4 . . ?
C22 C21 H21D 109.4 . . ?
N21 C21 H21E 109.4 . . ?
C22 C21 H21E 109.4 . . ?
H21D C21 H21E 108.0 . . ?
C23 C22 C21 114.2(8) . . ?
C23 C22 H22A 108.7 . . ?
C21 C22 H22A 108.7 . . ?
C23 C22 H22B 108.7 . . ?
C21 C22 H22B 108.7 . . ?
H22A C22 H22B 107.6 . . ?
C28 C23 C24 117.9(9) . . ?
C28 C23 C22 121.7(8) . . ?
C24 C23 C22 120.5(8) . . ?
C25 C24 C23 121.1(9) . . ?
C25 C24 H24 119.4 . . ?
C23 C24 H24 119.4 . . ?
C24 C25 C26 120.5(10) . . ?
C24 C25 H25 119.7 . . ?
C26 C25 H25 119.7 . . ?
C27 C26 C25 119.1(10) . . ?
C27 C26 H26 120.4 . . ?
C25 C26 H26 120.4 . . ?
C26 C27 C28 121.1(10) . . ?
C26 C27 H27 119.4 . . ?
C28 C27 H27 119.4 . . ?
C23 C28 C27 120.2(10) . . ?
C23 C28 H28 119.9 . . ?
C27 C28 H28 119.9 . . ?
C31 N31 H31A 109.5 . . ?
C31 N31 H31B 109.5 . . ?
H31A N31 H31B 109.5 . . ?
C31 N31 H31C 109.5 . . ?
H31A N31 H31C 109.5 . . ?
H31B N31 H31C 109.5 . . ?
N31 C31 C32 111.1(7) . . ?
N31 C31 H31D 109.4 . . ?
C32 C31 H31D 109.4 . . ?
N31 C31 H31E 109.4 . . ?
C32 C31 H31E 109.4 . . ?
H31D C31 H31E 108.0 . . ?
C33 C32 C31 113.6(7) . . ?
C33 C32 H32A 108.8 . . ?
C31 C32 H32A 108.8 . . ?
C33 C32 H32B 108.8 . . ?
C31 C32 H32B 108.8 . . ?
H32A C32 H32B 107.7 . . ?
C34 C33 C38 117.7(9) . . ?
C34 C33 C32 121.1(9) . . ?
C38 C33 C32 121.2(8) . . ?
C35 C34 C33 120.3(10) . . ?
C35 C34 H34 119.8 . . ?
C33 C34 H34 119.8 . . ?
C36 C35 C34 121.0(10) . . ?
C36 C35 H35 119.5 . . ?
C34 C35 H35 119.5 . . ?
C35 C36 C37 119.4(10) . . ?
C35 C36 H36 120.3 . . ?
C37 C36 H36 120.3 . . ?
C38 C37 C36 119.8(10) . . ?
C38 C37 H37 120.1 . . ?
C36 C37 H37 120.1 . . ?
C37 C38 C33 121.7(9) . . ?
C37 C38 H38 119.2 . . ?
C33 C38 H38 119.2 . . ?

loop_
_geom_bond_atom_site_label_1
_geom_bond_atom_site_label_2
_geom_bond_distance
_geom_bond_site_symmetry_2
_geom_bond_publ_flag
Bi1 Br1A 2.773(8) . ?
Bi1 Br2A 2.777(8) . ?
Bi1 Br6 2.7825(9) . ?
Bi1 Br3A 2.785(8) . ?
Bi1 Br4A 2.790(8) . ?
Bi1 Br2 2.8559(9) . ?
Bi1 Br3 2.8612(9) . ?
Bi1 Br4 2.8724(9) . ?
Bi1 Br1 2.8786(9) . ?
Bi1 Br5 2.9652(9) . ?
Ag1 Br7 2.6696(10) . ?
Ag1 Br8 2.7234(11) . ?
Ag1 Br4 2.9626(10) . ?
Ag1 Br1 2.9834(11) 2_666 ?
Ag1 Br2 3.0077(10) 1_655 ?
Ag1 Br3 3.0142(11) 2_676 ?
Ag1 Br4A 3.048(8) . ?
Ag1 Br3A 3.071(8) 2_676 ?
N1 C1 1.509(11) . ?
N1 H1A 0.9100 . ?
N1 H1B 0.9100 . ?
N1 H1C 0.9100 . ?
C1 C2 1.514(12) . ?
C1 H1AA 0.9900 . ?
C1 H1AB 0.9900 . ?
C2 C3 1.506(13) . ?
C2 H2A 0.9900 . ?
C2 H2AB 0.9900 . ?
C3 C4 1.393(13) . ?
C3 C8 1.420(13) . ?
C4 C5 1.383(14) . ?
C4 H4 0.9500 . ?
C5 C6 1.364(15) . ?
C5 H5 0.9500 . ?
C6 C7 1.403(16) . ?
C6 H6 0.9500 . ?
C7 C8 1.384(14) . ?
C7 H7 0.9500 . ?
C8 H8 0.9500 . ?
N11 C11 1.464(12) . ?
N11 H11A 0.9100 . ?
N11 H11B 0.9100 . ?
N11 H11C 0.9100 . ?
C11 C12 1.509(14) . ?
C11 H11D 0.9900 . ?
C11 H11E 0.9900 . ?
C12 C13 1.501(14) . ?
C12 H12A 0.9900 . ?
C12 H12B 0.9900 . ?
C13 C14 1.399(14) . ?
C13 C18 1.417(13) . ?
C14 C15 1.378(15) . ?
C14 H14 0.9500 . ?
C15 C16 1.382(16) . ?
C15 H15 0.9500 . ?
C16 C17 1.394(17) . ?
C16 H16 0.9500 . ?
C17 C18 1.398(15) . ?
C17 H17 0.9500 . ?
C18 H18 0.9500 . ?
N11A C11A 1.46(2) . ?
N11A H11F 0.9100 . ?
N11A H11G 0.9100 . ?
N11A H11H 0.9100 . ?
C11A C12A 1.51(2) . ?
C11A H11I 0.9900 . ?
C11A H11J 0.9900 . ?
C12A C13A 1.50(2) . ?
C12A H12C 0.9900 . ?
C12A H12D 0.9900 . ?
C13A C14A 1.40(2) . ?
C13A C18A 1.42(2) . ?
C14A C15A 1.38(2) . ?
C14A H14A 0.9500 . ?
C15A C16A 1.38(3) . ?
C15A H15A 0.9500 . ?
C16A C17A 1.39(3) . ?
C16A H16A 0.9500 . ?
C17A C18A 1.40(2) . ?
C17A H17A 0.9500 . ?
C18A H18A 0.9500 . ?
N11B C11B 1.46(2) . ?
N11B H11K 0.9100 . ?
N11B H11L 0.9100 . ?
N11B H11M 0.9100 . ?
C11B C12B 1.51(2) . ?
C11B H11N 0.9900 . ?
C11B H11O 0.9900 . ?
C12B C13B 1.50(2) . ?
C12B H12E 0.9900 . ?
C12B H12F 0.9900 . ?
C13B C14B 1.40(2) . ?
C13B C18B 1.42(2) . ?
C14B C15B 1.38(2) . ?
C14B H14B 0.9500 . ?
C15B C16B 1.38(2) . ?
C15B H15B 0.9500 . ?
C16B C17B 1.39(2) . ?
C16B H16B 0.9500 . ?
C17B C18B 1.40(2) . ?
C17B H17B 0.9500 . ?
C18B H18B 0.9500 . ?
N21 C21 1.492(11) . ?
N21 H21A 0.9100 . ?
N21 H21B 0.9100 . ?
N21 H21C 0.9100 . ?
C21 C22 1.509(12) . ?
C21 H21D 0.9900 . ?
C21 H21E 0.9900 . ?
C22 C23 1.488(12) . ?
C22 H22A 0.9900 . ?
C22 H22B 0.9900 . ?
C23 C28 1.394(13) . ?
C23 C24 1.424(12) . ?
C24 C25 1.371(14) . ?
C24 H24 0.9500 . ?
C25 C26 1.399(15) . ?
C25 H25 0.9500 . ?
C26 C27 1.380(16) . ?
C26 H26 0.9500 . ?
C27 C28 1.403(14) . ?
C27 H27 0.9500 . ?
C28 H28 0.9500 . ?
N31 C31 1.485(11) . ?
N31 H31A 0.9100 . ?
N31 H31B 0.9100 . ?
N31 H31C 0.9100 . ?
C31 C32 1.520(12) . ?
C31 H31D 0.9900 . ?
C31 H31E 0.9900 . ?
C32 C33 1.501(12) . ?
C32 H32A 0.9900 . ?
C32 H32B 0.9900 . ?
C33 C34 1.401(13) . ?
C33 C38 1.406(13) . ?
C34 C35 1.391(15) . ?
C34 H34 0.9500 . ?
C35 C36 1.373(16) . ?
C35 H35 0.9500 . ?
C36 C37 1.404(15) . ?
C36 H36 0.9500 . ?
C37 C38 1.371(14) . ?
C37 H37 0.9500 . ?
C38 H38 0.9500 . ?

loop_
_geom_hbond_atom_site_label_D
_geom_hbond_atom_site_label_H
_geom_hbond_atom_site_label_A
_geom_hbond_distance_DH
_geom_hbond_distance_HA
_geom_hbond_distance_DA
_geom_hbond_angle_DHA
_geom_hbond_site_symmetry_A
_geom_hbond_publ_flag
N1 H1A Br6 0.91 2.55 3.428(8) 161.4 . yes
N1 H1B Br1 0.91 2.69 3.345(8) 129.3 . yes
N1 H1B Br4A 0.91 2.06 2.723(11) 129.0 . yes
N1 H1C Br8 0.91 2.50 3.397(7) 169.1 . yes
N11 H11A Br5 0.91 2.62 3.499(8) 164.2 2_566 yes
N11 H11B Br1 0.91 2.90 3.367(8) 113.6 2_566 yes
N11 H11B Br2 0.91 2.61 3.375(9) 141.7 . yes
N11 H11C Br8 0.91 2.67 3.426(8) 141.3 1_455 yes
N11A H11H Br1A 0.91 2.36 3.16(12) 145.6 2_566 yes
N11B H11K Br7 0.91 2.74 3.37(8) 127.7 2_666 yes
N21 H21A Br8 0.91 2.55 3.433(8) 164.8 2_676 yes
N21 H21B Br3 0.91 2.86 3.371(7) 116.6 . yes
N21 H21B Br4 0.91 2.64 3.388(8) 140.0 . yes
N21 H21B Br3A 0.91 1.98 2.669(12) 131.1 . yes
N21 H21C Br5 0.91 2.67 3.470(8) 146.7 . yes
N31 H31A Br7 0.91 2.51 3.311(7) 147.9 . yes
N31 H31B Br3 0.91 2.59 3.335(7) 139.8 2_676 yes
N31 H31B Br2A 0.91 2.07 2.691(11) 124.4 1_655 yes
N31 H31C Br5 0.91 2.55 3.453(7) 171.3 1_655 yes
